data_7200200
loop_
_publ_author_name
'Ramana, C. V.'
'Chatterjee, Soumitra'
'Durugkar, Kulbhushan A.'
'Gonnade, Rajesh G.'

_publ_section_title
;
 &#x201C;Click&#x201D; synthesis of isomeric compounds for assessing
 the efficiency of the bifurcated Br&#x22EF;NO2 synthon
;
_journal_issue 1
_journal_name_full CrystEngComm
_journal_page_first 143
_journal_paper_doi 10.1039/b809985e
_journal_volume 11
_journal_year 2009
_chemical_formula_moiety 'C14 H9 Br N4 O2'
_chemical_formula_sum 'C14 H9 Br N4 O2'
_chemical_formula_weight 345.16
_chemical_name_systematic
;
?
;
_space_group_IT_number 14
_symmetry_cell_setting monoclinic
_symmetry_space_group_name_Hall '-P 2yn'
_symmetry_space_group_name_H-M 'P 1 21/n 1'
_atom_sites_solution_hydrogens geom
_atom_sites_solution_primary direct
_atom_sites_solution_secondary difmap
_audit_creation_method SHELXL-97
_cell_angle_alpha 90.00
_cell_angle_beta 96.248(6)
_cell_angle_gamma 90.00
_cell_formula_units_Z 4
_cell_length_a 8.667(3)
_cell_length_b 5.2323(18)
_cell_length_c 30.304(11)
_cell_measurement_reflns_used 1536
_cell_measurement_temperature 297(2)
_cell_measurement_theta_max 22.18
_cell_measurement_theta_min 2.38
_cell_volume 1366.1(8)
_computing_cell_refinement 'BRUKER SAINT'
_computing_data_collection 'BRUKER SMART'
_computing_data_reduction 'BRUKER SAINT'
_computing_molecular_graphics SHELXTL
_computing_publication_material SHELXTL
_computing_structure_refinement 'SHELXL-97 (Sheldrick, 1997)'
_computing_structure_solution 'SHELXS-97 (Sheldrick, 1990)'
_diffrn_ambient_temperature 297(2)
_diffrn_measured_fraction_theta_full 1.000
_diffrn_measured_fraction_theta_max 1.000
_diffrn_measurement_device 'Bruker Smart APEX'
_diffrn_measurement_device_type 'CCD Area Detector'
_diffrn_measurement_method 'Phi and Omega Scan'
_diffrn_radiation_monochromator graphite
_diffrn_radiation_source 'fine-focus sealed tube'
_diffrn_radiation_type MoK\a
_diffrn_radiation_wavelength 0.71073
_diffrn_reflns_av_R_equivalents 0.0289
_diffrn_reflns_av_sigmaI/netI 0.0335
_diffrn_reflns_limit_h_max 10
_diffrn_reflns_limit_h_min -9
_diffrn_reflns_limit_k_max 5
_diffrn_reflns_limit_k_min -6
_diffrn_reflns_limit_l_max 27
_diffrn_reflns_limit_l_min -36
_diffrn_reflns_number 6524
_diffrn_reflns_theta_full 25.00
_diffrn_reflns_theta_max 24.99
_diffrn_reflns_theta_min 2.39
_exptl_absorpt_coefficient_mu 3.019
_exptl_absorpt_correction_T_max 0.9149
_exptl_absorpt_correction_T_min 0.4013
_exptl_absorpt_correction_type multi-scan
_exptl_absorpt_process_details 'BRUKER SADABS'
_exptl_crystal_colour COLOURLESS
_exptl_crystal_density_diffrn 1.678
_exptl_crystal_density_method 'not measured'
_exptl_crystal_description PLATE
_exptl_crystal_F_000 688
_exptl_crystal_size_max 0.37
_exptl_crystal_size_mid 0.32
_exptl_crystal_size_min 0.03
_refine_diff_density_max 0.645
_refine_diff_density_min -0.540
_refine_diff_density_rms 0.057
_refine_ls_extinction_method none
_refine_ls_goodness_of_fit_ref 1.034
_refine_ls_hydrogen_treatment refall
_refine_ls_matrix_type full
_refine_ls_number_parameters 226
_refine_ls_number_reflns 2403
_refine_ls_number_restraints 0
_refine_ls_restrained_S_all 1.034
_refine_ls_R_factor_all 0.0675
_refine_ls_R_factor_gt 0.0459
_refine_ls_shift/su_max 0.000
_refine_ls_shift/su_mean 0.000
_refine_ls_structure_factor_coef Fsqd
_refine_ls_weighting_details 'calc w=1/[\s^2^(Fo^2^)+(0.0536P)^2^+0.8225P] where P=(Fo^2^+2Fc^2^)/3'
_refine_ls_weighting_scheme calc
_refine_ls_wR_factor_gt 0.1064
_refine_ls_wR_factor_ref 0.1186
_reflns_number_gt 1718
_reflns_number_total 2403
_reflns_threshold_expression >2sigma(I)
_cod_data_source_file b809985e.txt
_cod_data_source_block 15
_cod_depositor_comments
;
The following automatic conversions were performed:
'_symmetry_cell_setting' value 'MONOCLINIC' changed to 'monoclinic'
according to '/home/saulius/struct/CIF-dictionaries/cif_core.dic'
dictionary named 'cif_core.dic' version 2.4.1 from
2010-06-29.

'_exptl_absorpt_correction_type' value 'MULTI-SCAN' changed
to 'multi-scan' according to
'/home/saulius/struct/CIF-dictionaries/cif_core.dic' dictionary named
'cif_core.dic' version 2.4.1 from
2010-06-29.

'_refine_ls_hydrogen_treatment' value 'REFALL' changed to
'refall' according to '/home/saulius/struct/CIF-dictionaries/cif_core.dic'
dictionary named 'cif_core.dic' version 2.4.1 from 2010-06-29.

Automatic conversion script
Id: cif_fix_enum 1527 2010-12-29 10:47:43Z saulius 
;
_cod_original_cell_volume 1366.0(8)
_cod_original_sg_symbol_H-M 'P 21/n'
_cod_database_code 7200200

loop_
_symmetry_equiv_pos_as_xyz
'x, y, z'
'-x+1/2, y+1/2, -z+1/2'
'-x, -y, -z'
'x-1/2, -y-1/2, z-1/2'

loop_
_atom_site_label
_atom_site_type_symbol
_atom_site_fract_x
_atom_site_fract_y
_atom_site_fract_z
_atom_site_U_iso_or_equiv
_atom_site_adp_type
_atom_site_occupancy
_atom_site_symmetry_multiplicity
_atom_site_calc_flag
_atom_site_refinement_flags
_atom_site_disorder_assembly
_atom_site_disorder_group
Br1 Br 0.41429(6) 0.60503(13) 0.198319(15) 0.1014(3) Uani 1 1 d . . .
O1 O 0.5458(3) -0.0305(5) 0.55246(9) 0.0634(7) Uani 1 1 d . . .
O2 O 0.6556(3) 0.0169(6) 0.61895(9) 0.0702(8) Uani 1 1 d . . .
N1 N 0.7654(3) 0.6420(5) 0.46216(9) 0.0449(7) Uani 1 1 d . . .
N2 N 0.8255(4) 0.8674(5) 0.45012(11) 0.0584(8) Uani 1 1 d . . .
N3 N 0.7884(4) 0.8931(6) 0.40738(10) 0.0590(8) Uani 1 1 d . . .
N4 N 0.6364(3) 0.0780(5) 0.58010(10) 0.0507(7) Uani 1 1 d . . .
C1 C 0.6902(4) 0.5279(7) 0.42642(11) 0.0453(8) Uani 1 1 d . . .
C2 C 0.7042(4) 0.6861(6) 0.39176(12) 0.0471(8) Uani 1 1 d . . .
C3 C 0.6396(4) 0.6623(6) 0.34477(11) 0.0477(8) Uani 1 1 d . . .
C4 C 0.5360(6) 0.4728(9) 0.33145(14) 0.0710(13) Uani 1 1 d . . .
C5 C 0.4709(6) 0.4555(11) 0.28808(15) 0.0783(13) Uani 1 1 d . . .
C6 C 0.5083(5) 0.6278(9) 0.25769(13) 0.0637(11) Uani 1 1 d . . .
C7 C 0.6127(6) 0.8163(10) 0.26996(16) 0.0788(14) Uani 1 1 d . . .
C8 C 0.6777(6) 0.8330(9) 0.31329(15) 0.0706(12) Uani 1 1 d . . .
C9 C 0.7879(4) 0.5634(6) 0.50744(11) 0.0438(8) Uani 1 1 d . . .
C10 C 0.8956(4) 0.6891(7) 0.53709(12) 0.0491(9) Uani 1 1 d . . .
C11 C 0.9149(4) 0.6146(7) 0.58101(13) 0.0543(10) Uani 1 1 d . . .
C12 C 0.8314(4) 0.4153(7) 0.59597(13) 0.0513(9) Uani 1 1 d . . .
C13 C 0.7270(4) 0.2922(6) 0.56537(11) 0.0430(8) Uani 1 1 d . . .
C14 C 0.7023(4) 0.3623(6) 0.52129(11) 0.0416(8) Uani 1 1 d . . .
H1 H 0.644(4) 0.376(6) 0.4279(10) 0.041(9) Uiso 1 1 d . . .
H4 H 0.514(5) 0.367(7) 0.3514(14) 0.068(13) Uiso 1 1 d . . .
H5 H 0.408(7) 0.319(11) 0.2822(19) 0.13(2) Uiso 1 1 d . . .
H7 H 0.638(5) 0.927(9) 0.2500(16) 0.089(16) Uiso 1 1 d . . .
H8 H 0.740(4) 0.955(7) 0.3218(12) 0.055(11) Uiso 1 1 d . . .
H10 H 0.948(4) 0.830(7) 0.5272(11) 0.049(10) Uiso 1 1 d . . .
H11 H 0.986(4) 0.699(7) 0.5991(12) 0.055(10) Uiso 1 1 d . . .
H12 H 0.844(4) 0.361(6) 0.6247(13) 0.055(10) Uiso 1 1 d . . .
H14 H 0.633(4) 0.276(6) 0.5017(11) 0.049(9) Uiso 1 1 d . . .

loop_
_atom_site_aniso_label
_atom_site_aniso_U_11
_atom_site_aniso_U_22
_atom_site_aniso_U_33
_atom_site_aniso_U_23
_atom_site_aniso_U_13
_atom_site_aniso_U_12
Br1 0.0942(4) 0.1524(6) 0.0535(3) -0.0074(3) -0.0107(2) 0.0228(3)
O1 0.0676(17) 0.0635(16) 0.0569(16) -0.0029(14) -0.0037(13) -0.0266(14)
O2 0.0805(19) 0.0779(19) 0.0502(17) 0.0164(15) -0.0014(14) -0.0155(16)
N1 0.0476(16) 0.0382(15) 0.0483(17) -0.0022(13) 0.0023(13) -0.0084(13)
N2 0.068(2) 0.0460(18) 0.060(2) -0.0022(15) 0.0003(16) -0.0216(15)
N3 0.071(2) 0.0497(18) 0.0549(19) 0.0016(15) 0.0007(16) -0.0184(15)
N4 0.0515(18) 0.0491(18) 0.0513(19) -0.0011(15) 0.0051(14) -0.0013(14)
C1 0.050(2) 0.0366(19) 0.048(2) -0.0045(17) -0.0009(16) -0.0104(17)
C2 0.049(2) 0.0381(18) 0.054(2) 0.0009(17) 0.0079(16) -0.0028(16)
C3 0.050(2) 0.046(2) 0.047(2) 0.0018(17) 0.0042(15) -0.0035(17)
C4 0.092(3) 0.070(3) 0.050(2) 0.006(2) 0.006(2) -0.031(3)
C5 0.083(3) 0.093(4) 0.058(3) -0.004(3) 0.001(2) -0.026(3)
C6 0.061(2) 0.082(3) 0.048(2) -0.002(2) 0.0031(18) 0.010(2)
C7 0.100(4) 0.080(3) 0.055(3) 0.017(3) 0.007(2) -0.008(3)
C8 0.081(3) 0.063(3) 0.066(3) 0.006(2) 0.001(2) -0.023(2)
C9 0.0403(18) 0.0419(19) 0.049(2) -0.0073(16) 0.0034(15) 0.0002(15)
C10 0.045(2) 0.045(2) 0.057(2) -0.0074(18) 0.0036(17) -0.0082(17)
C11 0.051(2) 0.055(2) 0.054(2) -0.0149(19) -0.0065(18) -0.0097(19)
C12 0.053(2) 0.057(2) 0.043(2) -0.0022(18) -0.0013(16) -0.0037(18)
C13 0.0411(18) 0.0392(18) 0.048(2) -0.0043(16) 0.0032(14) -0.0022(15)
C14 0.0386(17) 0.0414(19) 0.0435(19) -0.0075(16) -0.0019(15) -0.0041(15)

loop_
_atom_type_symbol
_atom_type_description
_atom_type_scat_dispersion_real
_atom_type_scat_dispersion_imag
_atom_type_scat_source
C C 0.0033 0.0016 'International Tables Vol C Tables 4.2.6.8 and 6.1.1.4'
H H 0.0000 0.0000 'International Tables Vol C Tables 4.2.6.8 and 6.1.1.4'
N N 0.0061 0.0033 'International Tables Vol C Tables 4.2.6.8 and 6.1.1.4'
O O 0.0106 0.0060 'International Tables Vol C Tables 4.2.6.8 and 6.1.1.4'
Br Br -0.2901 2.4595 'International Tables Vol C Tables 4.2.6.8 and 6.1.1.4'

loop_
_geom_angle_atom_site_label_1
_geom_angle_atom_site_label_2
_geom_angle_atom_site_label_3
_geom_angle
_geom_angle_site_symmetry_1
_geom_angle_site_symmetry_3
_geom_angle_publ_flag
C1 N1 N2 109.7(3) . . ?
C1 N1 C9 130.7(3) . . ?
N2 N1 C9 119.6(3) . . ?
N3 N2 N1 107.2(3) . . ?
N2 N3 C2 109.1(3) . . ?
O2 N4 O1 123.5(3) . . ?
O2 N4 C13 118.4(3) . . ?
O1 N4 C13 118.1(3) . . ?
N1 C1 C2 106.1(3) . . ?
C1 C2 N3 107.9(3) . . ?
C1 C2 C3 129.8(3) . . ?
N3 C2 C3 122.3(3) . . ?
C4 C3 C8 117.8(4) . . ?
C4 C3 C2 120.8(3) . . ?
C8 C3 C2 121.4(3) . . ?
C3 C4 C5 121.1(4) . . ?
C6 C5 C4 120.2(4) . . ?
C5 C6 C7 119.9(4) . . ?
C5 C6 Br1 119.6(3) . . ?
C7 C6 Br1 120.5(3) . . ?
C6 C7 C8 119.9(4) . . ?
C3 C8 C7 121.2(4) . . ?
C14 C9 C10 120.7(3) . . ?
C14 C9 N1 119.4(3) . . ?
C10 C9 N1 119.9(3) . . ?
C11 C10 C9 119.5(4) . . ?
C12 C11 C10 121.3(4) . . ?
C11 C12 C13 117.5(4) . . ?
C14 C13 C12 123.1(3) . . ?
C14 C13 N4 117.8(3) . . ?
C12 C13 N4 119.0(3) . . ?
C9 C14 C13 117.8(3) . . ?

loop_
_geom_bond_atom_site_label_1
_geom_bond_atom_site_label_2
_geom_bond_distance
_geom_bond_site_symmetry_2
_geom_bond_publ_flag
Br1 C6 1.896(4) . ?
O1 N4 1.224(4) . ?
O2 N4 1.214(4) . ?
N1 C1 1.342(4) . ?
N1 N2 1.356(4) . ?
N1 C9 1.425(4) . ?
N2 N3 1.307(4) . ?
N3 C2 1.362(4) . ?
N4 C13 1.465(4) . ?
C1 C2 1.353(5) . ?
C2 C3 1.478(5) . ?
C3 C4 1.369(5) . ?
C3 C8 1.373(5) . ?
C4 C5 1.376(6) . ?
C5 C6 1.353(6) . ?
C6 C7 1.363(6) . ?
C7 C8 1.374(6) . ?
C9 C14 1.379(5) . ?
C9 C10 1.389(5) . ?
C10 C11 1.380(5) . ?
C11 C12 1.374(5) . ?
C12 C13 1.382(5) . ?
C13 C14 1.379(5) . ?

loop_
_geom_hbond_atom_site_label_D
_geom_hbond_atom_site_label_H
_geom_hbond_atom_site_label_A
_geom_hbond_distance_DH
_geom_hbond_distance_HA
_geom_hbond_distance_DA
_geom_hbond_angle_DHA
_geom_hbond_site_symmetry_A
C10 H10 N2 0.93(4) 2.56(4) 3.342(5) 142(3) 3_776
C4 H4 O2 0.86(4) 2.70(4) 3.482(5) 153(3) 3_656
C14 H14 O1 0.92(3) 2.49(3) 3.404(4) 177(3) 3_656
C1 H1 O1 0.89(3) 2.56(3) 3.413(5) 161(3) 3_656

loop_
_geom_torsion_atom_site_label_1
_geom_torsion_atom_site_label_2
_geom_torsion_atom_site_label_3
_geom_torsion_atom_site_label_4
_geom_torsion
_geom_torsion_site_symmetry_1
_geom_torsion_site_symmetry_2
_geom_torsion_site_symmetry_3
_geom_torsion_site_symmetry_4
_geom_torsion_publ_flag
C1 N1 N2 N3 -0.1(4) . . . . ?
C9 N1 N2 N3 -179.9(3) . . . . ?
N1 N2 N3 C2 0.2(4) . . . . ?
N2 N1 C1 C2 0.0(4) . . . . ?
C9 N1 C1 C2 179.7(3) . . . . ?
N1 C1 C2 N3 0.2(4) . . . . ?
N1 C1 C2 C3 -177.5(3) . . . . ?
N2 N3 C2 C1 -0.2(4) . . . . ?
N2 N3 C2 C3 177.6(3) . . . . ?
C1 C2 C3 C4 7.6(6) . . . . ?
N3 C2 C3 C4 -169.8(4) . . . . ?
C1 C2 C3 C8 -174.3(4) . . . . ?
N3 C2 C3 C8 8.3(6) . . . . ?
C8 C3 C4 C5 -0.7(7) . . . . ?
C2 C3 C4 C5 177.5(4) . . . . ?
C3 C4 C5 C6 -0.2(8) . . . . ?
C4 C5 C6 C7 1.1(7) . . . . ?
C4 C5 C6 Br1 -178.8(4) . . . . ?
C5 C6 C7 C8 -1.0(7) . . . . ?
Br1 C6 C7 C8 178.8(4) . . . . ?
C4 C3 C8 C7 0.8(7) . . . . ?
C2 C3 C8 C7 -177.4(4) . . . . ?
C6 C7 C8 C3 0.1(7) . . . . ?
C1 N1 C9 C14 -12.5(5) . . . . ?
N2 N1 C9 C14 167.2(3) . . . . ?
C1 N1 C9 C10 167.3(3) . . . . ?
N2 N1 C9 C10 -12.9(5) . . . . ?
C14 C9 C10 C11 -1.2(5) . . . . ?
N1 C9 C10 C11 179.0(3) . . . . ?
C9 C10 C11 C12 1.1(6) . . . . ?
C10 C11 C12 C13 -0.1(5) . . . . ?
C11 C12 C13 C14 -0.8(5) . . . . ?
C11 C12 C13 N4 179.7(3) . . . . ?
O2 N4 C13 C14 -179.0(3) . . . . ?
O1 N4 C13 C14 1.3(4) . . . . ?
O2 N4 C13 C12 0.5(5) . . . . ?
O1 N4 C13 C12 -179.2(3) . . . . ?
C10 C9 C14 C13 0.3(5) . . . . ?
N1 C9 C14 C13 -179.8(3) . . . . ?
C12 C13 C14 C9 0.7(5) . . . . ?
N4 C13 C14 C9 -179.8(3) . . . . ?
